data_4063851
loop_
_publ_author_name
'Obenhuber, Andreas'
'Ruhland, Klaus'

_publ_section_title
;
 Activation of a Nonstrained C(sp2)&#x2212;C(sp2) Single Bond in a Vaska
 Complex Analogue Using Chelating Assistance
;
_journal_issue 1
_journal_name_full Organometallics
_journal_page_first 171
_journal_paper_doi 10.1021/om100985r
_journal_volume 30
_journal_year 2011
_chemical_formula_sum 'C59 H90 Cl12 O6 P4 Rh2'
_chemical_formula_weight 1650.41
_space_group_IT_number 2
_symmetry_cell_setting triclinic
_symmetry_Int_Tables_number 2
_symmetry_space_group_name_Hall '-P 1'
_symmetry_space_group_name_H-M 'P -1'
_atom_sites_solution_hydrogens geom
_atom_sites_solution_primary direct
_atom_sites_solution_secondary difmap
_audit_creation_method SHELXL-97
_cell_angle_alpha 70.887(3)
_cell_angle_beta 70.531(3)
_cell_angle_gamma 88.440(3)
_cell_formula_units_Z 1
_cell_length_a 12.0556(4)
_cell_length_b 12.3460(5)
_cell_length_c 14.0596(5)
_cell_measurement_reflns_used 46203
_cell_measurement_temperature 150(2)
_cell_measurement_theta_max 54.72
_cell_measurement_theta_min 7.34
_cell_volume 1856.30(13)
_computing_cell_refinement 'Stoe X-Area V1.48'
_computing_data_collection 'Stoe X-Area V1.48'
_computing_data_reduction 'Stoe X-Area V1.48'
_computing_structure_refinement 'SHELXL-97 (Sheldrick, 1997)'
_computing_structure_solution 'SHELXS-97 (Sheldrick, 1990)'
_diffrn_ambient_temperature 150(2)
_diffrn_measured_fraction_theta_full 0.940
_diffrn_measured_fraction_theta_max 0.940
_diffrn_measurement_device_type 'Stoe IPDS 2T'
_diffrn_measurement_method ' phi- and omega-rotation '
_diffrn_radiation_monochromator graphite
_diffrn_radiation_probe x-ray
_diffrn_radiation_type MoK\a
_diffrn_radiation_wavelength 0.71073
_diffrn_reflns_av_R_equivalents 0.0236
_diffrn_reflns_av_sigmaI/netI 0.0205
_diffrn_reflns_limit_h_max 14
_diffrn_reflns_limit_h_min -14
_diffrn_reflns_limit_k_max 14
_diffrn_reflns_limit_k_min -13
_diffrn_reflns_limit_l_max 16
_diffrn_reflns_limit_l_min -16
_diffrn_reflns_number 10357
_diffrn_reflns_theta_full 25.03
_diffrn_reflns_theta_max 25.03
_diffrn_reflns_theta_min 3.67
_diffrn_source 'rotating anode'
_diffrn_source_type 'Bruker FR-591'
_exptl_absorpt_coefficient_mu 1.007
_exptl_absorpt_correction_type none
_exptl_crystal_colour yellow
_exptl_crystal_density_diffrn 1.476
_exptl_crystal_density_method 'not measured'
_exptl_crystal_description plate
_exptl_crystal_F_000 846
_exptl_crystal_size_max 0.25
_exptl_crystal_size_mid 0.1
_exptl_crystal_size_min 0.1
_refine_diff_density_max 0.957
_refine_diff_density_min -0.906
_refine_diff_density_rms 0.065
_refine_ls_extinction_coef 0.0051(10)
_refine_ls_extinction_expression Fc^*^=kFc[1+0.001xFc^2^\l^3^/sin(2\q)]^-1/4^
_refine_ls_extinction_method SHELXL
_refine_ls_goodness_of_fit_ref 1.039
_refine_ls_hydrogen_treatment constr
_refine_ls_matrix_type full
_refine_ls_number_parameters 405
_refine_ls_number_reflns 6164
_refine_ls_number_restraints 6
_refine_ls_restrained_S_all 1.038
_refine_ls_R_factor_all 0.0363
_refine_ls_R_factor_gt 0.0334
_refine_ls_shift/su_max 0.001
_refine_ls_shift/su_mean 0.000
_refine_ls_structure_factor_coef Fsqd
_refine_ls_weighting_details 'calc w=1/[\s^2^(Fo^2^)+(0.0407P)^2^+2.7202P] where P=(Fo^2^+2Fc^2^)/3'
_refine_ls_weighting_scheme calc
_refine_ls_wR_factor_gt 0.0826
_refine_ls_wR_factor_ref 0.0843
_reflns_number_gt 5733
_reflns_number_total 6164
_reflns_threshold_expression >2sigma(I)
_cod_data_source_file om100985r_si_006.cif
_cod_data_source_block 6_7
_cod_original_cell_volume 1856.30(12)
_cod_database_code 4063851

loop_
_symmetry_equiv_pos_as_xyz
'x, y, z'
'-x, -y, -z'

loop_
_atom_site_label
_atom_site_type_symbol
_atom_site_fract_x
_atom_site_fract_y
_atom_site_fract_z
_atom_site_U_iso_or_equiv
_atom_site_adp_type
_atom_site_occupancy
_atom_site_symmetry_multiplicity
_atom_site_calc_flag
_atom_site_refinement_flags
_atom_site_disorder_assembly
_atom_site_disorder_group
Rh1 Rh 0.738395(18) 0.847597(17) 0.285695(15) 0.02016(10) Uani 1 1 d D . .
Cl1A Cl 0.9476(2) 0.9082(2) 0.1947(2) 0.0317(3) Uani 0.387(3) 1 d PD A 1
C1B C 0.5899(5) 0.7882(8) 0.3459(7) 0.0325(11) Uani 0.387(3) 1 d PD A 1
O1B O 0.4996(6) 0.7478(9) 0.3820(8) 0.0444(12) Uani 0.387(3) 1 d PD A 1
Cl1B Cl 0.53655(14) 0.76002(18) 0.36297(13) 0.0317(3) Uani 0.61 1 d PD A 2
C1A C 0.8864(5) 0.9087(5) 0.2248(4) 0.0325(11) Uani 0.61 1 d PD A 2
O1A O 0.9779(5) 0.9459(4) 0.1878(4) 0.0444(12) Uani 0.61 1 d PD A 2
P1 P 0.70182(7) 0.96362(6) 0.13370(5) 0.02351(16) Uani 1 1 d . A .
C2 C 0.7018(3) 0.8849(3) 0.0437(2) 0.0344(7) Uani 1 1 d . . .
H2 H 0.7028 0.9423 -0.0260 0.041 Uiso 1 1 calc R A .
C3 C 0.8126(4) 0.8227(3) 0.0224(3) 0.0475(9) Uani 1 1 d . A .
H3A H 0.8154 0.7686 0.0902 0.071 Uiso 1 1 calc R . .
H3B H 0.8822 0.8788 -0.0113 0.071 Uiso 1 1 calc R . .
H3C H 0.8120 0.7804 -0.0255 0.071 Uiso 1 1 calc R . .
C4 C 0.5912(4) 0.8018(4) 0.0882(3) 0.0542(10) Uani 1 1 d . A .
H4A H 0.5947 0.7605 0.0386 0.081 Uiso 1 1 calc R . .
H4B H 0.5212 0.8449 0.0966 0.081 Uiso 1 1 calc R . .
H4C H 0.5867 0.7464 0.1580 0.081 Uiso 1 1 calc R . .
C5 C 0.8072(3) 1.0904(2) 0.0477(2) 0.0324(7) Uani 1 1 d . . .
H5 H 0.8858 1.0618 0.0202 0.039 Uiso 1 1 calc R A .
C6 C 0.8215(4) 1.1667(3) 0.1106(3) 0.0489(9) Uani 1 1 d . A .
H6A H 0.8900 1.2233 0.0668 0.073 Uiso 1 1 calc R . .
H6B H 0.8334 1.1187 0.1768 0.073 Uiso 1 1 calc R . .
H6C H 0.7502 1.2068 0.1284 0.073 Uiso 1 1 calc R . .
C7 C 0.7761(4) 1.1623(3) -0.0500(3) 0.0497(9) Uani 1 1 d . A .
H7A H 0.6968 1.1874 -0.0261 0.075 Uiso 1 1 calc R . .
H7B H 0.7778 1.1156 -0.0950 0.075 Uiso 1 1 calc R . .
H7C H 0.8336 1.2298 -0.0915 0.075 Uiso 1 1 calc R . .
O2 O 0.57367(18) 1.01385(18) 0.15044(15) 0.0298(4) Uani 1 1 d . . .
C8 C 0.5202(3) 1.0540(3) 0.2398(2) 0.0312(7) Uani 1 1 d . . .
H8A H 0.5682 1.1222 0.2320 0.037 Uiso 1 1 calc R . .
H8B H 0.5152 0.9929 0.3079 0.037 Uiso 1 1 calc R . .
C9 C 0.6008(3) 0.9153(2) 0.7596(2) 0.0257(6) Uani 1 1 d . . .
C10 C 0.6336(2) 0.8034(2) 0.7716(2) 0.0233(6) Uani 1 1 d . . .
C11 C 0.7475(3) 0.7805(3) 0.7703(2) 0.0314(6) Uani 1 1 d . . .
H11 H 0.7701 0.7044 0.7793 0.038 Uiso 1 1 calc R . .
C12 C 0.8290(3) 0.8673(3) 0.7558(2) 0.0395(8) Uani 1 1 d . . .
H12 H 0.9069 0.8508 0.7542 0.047 Uiso 1 1 calc R . .
C13 C 0.7960(3) 0.9779(3) 0.7438(2) 0.0380(7) Uani 1 1 d . . .
H13 H 0.8512 1.0375 0.7339 0.046 Uiso 1 1 calc R . .
C14 C 0.6828(3) 1.0012(3) 0.7461(2) 0.0346(7) Uani 1 1 d . . .
H14 H 0.6605 1.0772 0.7384 0.041 Uiso 1 1 calc R . .
C15 C 0.5478(2) 0.7090(2) 0.7863(2) 0.0240(6) Uani 1 1 d . . .
C16 C 0.4778(3) 0.6412(3) 0.8895(2) 0.0332(7) Uani 1 1 d . . .
H16 H 0.4861 0.6552 0.9495 0.040 Uiso 1 1 calc R . .
C17 C 0.3968(3) 0.5544(3) 0.9060(2) 0.0400(8) Uani 1 1 d . . .
H17 H 0.3499 0.5090 0.9769 0.048 Uiso 1 1 calc R . .
C18 C 0.3838(3) 0.5335(3) 0.8192(3) 0.0389(7) Uani 1 1 d . . .
H18 H 0.3278 0.4740 0.8303 0.047 Uiso 1 1 calc R . .
C19 C 0.4524(3) 0.5994(3) 0.7168(2) 0.0314(6) Uani 1 1 d . . .
H19 H 0.4428 0.5851 0.6574 0.038 Uiso 1 1 calc R . .
C20 C 0.5357(2) 0.6867(2) 0.6988(2) 0.0226(5) Uani 1 1 d . . .
C21 C 0.6096(3) 0.7539(2) 0.5852(2) 0.0251(6) Uani 1 1 d . A .
H21A H 0.5588 0.7813 0.5411 0.030 Uiso 1 1 calc R . .
H21B H 0.6542 0.8215 0.5828 0.030 Uiso 1 1 calc R . .
O3 O 0.69053(17) 0.67682(16) 0.54500(14) 0.0242(4) Uani 1 1 d . . .
P2 P 0.78834(6) 0.72107(6) 0.42485(5) 0.01997(15) Uani 1 1 d . A .
C22 C 0.9197(3) 0.7651(2) 0.4463(2) 0.0271(6) Uani 1 1 d . . .
H22 H 0.9881 0.7760 0.3788 0.033 Uiso 1 1 calc R A .
C23 C 0.9097(3) 0.8808(3) 0.4649(2) 0.0339(7) Uani 1 1 d . A .
H23A H 0.8507 0.8712 0.5355 0.051 Uiso 1 1 calc R . .
H23B H 0.8855 0.9366 0.4093 0.051 Uiso 1 1 calc R . .
H23C H 0.9864 0.9088 0.4620 0.051 Uiso 1 1 calc R . .
C24 C 0.9483(3) 0.6727(3) 0.5366(3) 0.0390(7) Uani 1 1 d . A .
H24A H 1.0162 0.7019 0.5476 0.058 Uiso 1 1 calc R . .
H24B H 0.9673 0.6035 0.5170 0.058 Uiso 1 1 calc R . .
H24C H 0.8798 0.6537 0.6029 0.058 Uiso 1 1 calc R . .
C25 C 0.8173(3) 0.5809(2) 0.4083(2) 0.0277(6) Uani 1 1 d . . .
H25 H 0.8364 0.5304 0.4716 0.033 Uiso 1 1 calc R A .
C26 C 0.7079(3) 0.5239(3) 0.4059(3) 0.0404(8) Uani 1 1 d . A .
H26A H 0.6902 0.5694 0.3419 0.061 Uiso 1 1 calc R . .
H26B H 0.6405 0.5198 0.4701 0.061 Uiso 1 1 calc R . .
H26C H 0.7226 0.4460 0.4042 0.061 Uiso 1 1 calc R . .
C27 C 0.9239(3) 0.5920(3) 0.3075(3) 0.0398(8) Uani 1 1 d . A .
H27A H 0.9371 0.5160 0.3001 0.060 Uiso 1 1 calc R . .
H27B H 0.9941 0.6233 0.3134 0.060 Uiso 1 1 calc R . .
H27C H 0.9086 0.6438 0.2444 0.060 Uiso 1 1 calc R . .
Cl3 Cl 0.64461(9) 0.06772(8) 0.44607(8) 0.0517(2) Uani 1 1 d . . .
Cl4 Cl 0.84022(9) 0.24791(9) 0.33691(9) 0.0584(3) Uani 1 1 d . . .
Cl5 Cl 0.77076(8) 0.31842(7) 0.65730(8) 0.0481(2) Uani 1 1 d . . .
Cl6 Cl 0.70565(15) 0.44154(10) 0.80775(9) 0.0902(5) Uani 1 1 d . . .
Cl7 Cl 0.0611(2) 0.4473(3) 0.07774(19) 0.1553(9) Uani 1 1 d . . .
C28 C 0.6690(3) 0.4063(3) 0.7110(3) 0.0529(10) Uani 1 1 d . . .
H28A H 0.6682 0.4777 0.6527 0.064 Uiso 1 1 calc R . .
H28B H 0.5888 0.3654 0.7435 0.064 Uiso 1 1 calc R . .
C29 C 0.7357(4) 0.1663(4) 0.4599(3) 0.0605(11) Uani 1 1 d . . .
H29A H 0.6859 0.2188 0.4925 0.073 Uiso 1 1 calc R . .
H29B H 0.7772 0.1238 0.5089 0.073 Uiso 1 1 calc R . .
C30 C 0.0499(12) 0.4974(11) -0.0534(9) 0.105(4) Uani 0.50 1 d P . .
H30A H 0.1185 0.5547 -0.0998 0.127 Uiso 0.50 1 calc PR . .
H30B H 0.0620 0.4311 -0.0795 0.127 Uiso 0.50 1 calc PR . .

loop_
_atom_site_aniso_label
_atom_site_aniso_U_11
_atom_site_aniso_U_22
_atom_site_aniso_U_33
_atom_site_aniso_U_23
_atom_site_aniso_U_13
_atom_site_aniso_U_12
Rh1 0.02249(14) 0.02058(13) 0.01683(13) -0.00499(8) -0.00731(9) 0.00171(8)
Cl1A 0.0315(9) 0.0341(7) 0.0288(7) -0.0078(6) -0.0120(7) 0.0013(7)
C1B 0.038(3) 0.040(3) 0.021(2) -0.0098(19) -0.014(2) 0.017(2)
O1B 0.053(3) 0.041(2) 0.038(2) -0.0043(19) -0.022(2) -0.010(2)
Cl1B 0.0315(9) 0.0341(7) 0.0288(7) -0.0078(6) -0.0120(7) 0.0013(7)
C1A 0.038(3) 0.040(3) 0.021(2) -0.0098(19) -0.014(2) 0.017(2)
O1A 0.053(3) 0.041(2) 0.038(2) -0.0043(19) -0.022(2) -0.010(2)
P1 0.0292(4) 0.0220(3) 0.0191(3) -0.0054(3) -0.0096(3) 0.0028(3)
C2 0.049(2) 0.0354(16) 0.0221(13) -0.0110(12) -0.0153(13) 0.0050(14)
C3 0.057(2) 0.051(2) 0.0388(18) -0.0264(16) -0.0108(17) 0.0109(18)
C4 0.059(3) 0.060(2) 0.059(2) -0.038(2) -0.023(2) -0.0009(19)
C5 0.0338(18) 0.0265(14) 0.0288(14) -0.0023(12) -0.0075(13) 0.0030(13)
C6 0.056(2) 0.0303(17) 0.056(2) -0.0124(16) -0.0163(19) -0.0078(16)
C7 0.056(2) 0.0354(18) 0.0394(18) 0.0102(15) -0.0150(17) 0.0003(17)
O2 0.0314(12) 0.0368(11) 0.0249(10) -0.0114(8) -0.0139(9) 0.0088(9)
C8 0.0374(18) 0.0294(15) 0.0382(16) -0.0198(13) -0.0197(14) 0.0120(13)
C9 0.0289(16) 0.0262(14) 0.0245(13) -0.0101(11) -0.0110(12) 0.0017(12)
C10 0.0257(15) 0.0288(14) 0.0167(12) -0.0110(10) -0.0058(11) 0.0030(11)
C11 0.0280(16) 0.0399(16) 0.0314(15) -0.0197(13) -0.0098(13) 0.0113(13)
C12 0.0269(17) 0.066(2) 0.0330(16) -0.0272(16) -0.0102(14) 0.0052(16)
C13 0.0348(19) 0.0502(19) 0.0294(15) -0.0170(14) -0.0066(14) -0.0121(15)
C14 0.045(2) 0.0287(15) 0.0328(15) -0.0116(12) -0.0150(14) -0.0041(14)
C15 0.0273(15) 0.0234(13) 0.0229(13) -0.0105(11) -0.0083(11) 0.0073(11)
C16 0.0412(19) 0.0326(16) 0.0217(13) -0.0109(12) -0.0041(13) 0.0018(13)
C17 0.044(2) 0.0325(16) 0.0287(15) -0.0068(13) 0.0031(14) -0.0054(14)
C18 0.0350(19) 0.0307(16) 0.0441(18) -0.0128(14) -0.0038(15) -0.0077(14)
C19 0.0335(17) 0.0305(15) 0.0339(15) -0.0151(12) -0.0119(13) 0.0006(13)
C20 0.0236(15) 0.0212(13) 0.0245(13) -0.0098(11) -0.0082(11) 0.0055(11)
C21 0.0319(16) 0.0209(13) 0.0236(13) -0.0095(11) -0.0091(12) 0.0051(12)
O3 0.0250(10) 0.0226(9) 0.0199(9) -0.0049(7) -0.0039(8) 0.0045(8)
P2 0.0223(4) 0.0202(3) 0.0177(3) -0.0061(3) -0.0077(3) 0.0024(3)
C22 0.0259(15) 0.0330(15) 0.0247(13) -0.0099(12) -0.0111(12) -0.0001(12)
C23 0.0366(18) 0.0350(16) 0.0340(15) -0.0148(13) -0.0133(14) -0.0053(14)
C24 0.041(2) 0.0459(18) 0.0379(17) -0.0112(14) -0.0263(15) 0.0064(15)
C25 0.0331(17) 0.0240(13) 0.0291(14) -0.0102(11) -0.0137(13) 0.0064(12)
C26 0.046(2) 0.0302(16) 0.056(2) -0.0222(15) -0.0244(17) 0.0047(14)
C27 0.045(2) 0.0391(17) 0.0371(17) -0.0204(14) -0.0097(15) 0.0123(15)
Cl3 0.0522(6) 0.0402(5) 0.0668(6) -0.0185(4) -0.0248(5) 0.0021(4)
Cl4 0.0494(6) 0.0662(6) 0.0638(6) -0.0344(5) -0.0116(5) -0.0069(5)
Cl5 0.0487(5) 0.0337(4) 0.0638(5) -0.0171(4) -0.0214(4) 0.0092(4)
Cl6 0.1607(14) 0.0594(7) 0.0453(5) -0.0198(5) -0.0306(7) 0.0589(8)
Cl7 0.1069(16) 0.219(3) 0.1303(17) -0.0716(18) -0.0152(13) -0.0026(17)
C28 0.035(2) 0.0387(19) 0.058(2) -0.0016(16) 0.0023(17) 0.0106(16)
C29 0.069(3) 0.066(3) 0.055(2) -0.036(2) -0.015(2) -0.004(2)
C30 0.100(10) 0.104(9) 0.089(8) -0.060(7) 0.024(7) 0.017(7)

loop_
_atom_type_symbol
_atom_type_description
_atom_type_scat_dispersion_real
_atom_type_scat_dispersion_imag
_atom_type_scat_source
C C 0.0033 0.0016 'International Tables Vol C Tables 4.2.6.8 and 6.1.1.4'
H H 0.0000 0.0000 'International Tables Vol C Tables 4.2.6.8 and 6.1.1.4'
Cl Cl 0.1484 0.1585 'International Tables Vol C Tables 4.2.6.8 and 6.1.1.4'
P P 0.1023 0.0942 'International Tables Vol C Tables 4.2.6.8 and 6.1.1.4'
Rh Rh -1.1178 0.9187 'International Tables Vol C Tables 4.2.6.8 and 6.1.1.4'
O O 0.0106 0.0060 'International Tables Vol C Tables 4.2.6.8 and 6.1.1.4'

loop_
_geom_angle_atom_site_label_1
_geom_angle_atom_site_label_2
_geom_angle_atom_site_label_3
_geom_angle
_geom_angle_site_symmetry_1
_geom_angle_site_symmetry_3
C1B Rh1 C1A 179.3(3) . .
C1B Rh1 P2 91.6(3) . .
C1A Rh1 P2 89.02(16) . .
C1B Rh1 P1 91.0(3) . .
C1A Rh1 P1 88.47(16) . .
P2 Rh1 P1 173.46(2) . .
C1B Rh1 Cl1B 2.8(3) . .
C1A Rh1 Cl1B 177.45(17) . .
P2 Rh1 Cl1B 91.85(5) . .
P1 Rh1 Cl1B 90.41(5) . .
C1B Rh1 Cl1A 172.6(3) . .
C1A Rh1 Cl1A 7.95(18) . .
P2 Rh1 Cl1A 87.20(6) . .
P1 Rh1 Cl1A 89.50(6) . .
Cl1B Rh1 Cl1A 169.82(9) . .
O1B C1B Rh1 177.2(11) . .
O1A C1A Rh1 179.5(6) . .
O2 P1 C2 100.46(13) . .
O2 P1 C5 104.06(13) . .
C2 P1 C5 104.19(14) . .
O2 P1 Rh1 117.52(8) . .
C2 P1 Rh1 112.05(10) . .
C5 P1 Rh1 116.56(10) . .
C3 C2 C4 111.2(3) . .
C3 C2 P1 109.8(2) . .
C4 C2 P1 111.7(2) . .
C7 C5 C6 110.1(3) . .
C7 C5 P1 113.1(2) . .
C6 C5 P1 111.8(2) . .
C8 O2 P1 119.77(17) . .
O2 C8 C9 107.7(2) . 2_676
C14 C9 C10 119.5(3) . .
C14 C9 C8 118.7(3) . 2_676
C10 C9 C8 121.8(3) . 2_676
C11 C10 C9 119.0(3) . .
C11 C10 C15 120.1(2) . .
C9 C10 C15 120.9(2) . .
C10 C11 C12 121.0(3) . .
C13 C12 C11 119.7(3) . .
C14 C13 C12 119.8(3) . .
C13 C14 C9 121.1(3) . .
C16 C15 C20 118.9(3) . .
C16 C15 C10 119.6(2) . .
C20 C15 C10 121.6(2) . .
C17 C16 C15 121.1(3) . .
C16 C17 C18 119.9(3) . .
C19 C18 C17 119.7(3) . .
C18 C19 C20 121.0(3) . .
C19 C20 C15 119.3(3) . .
C19 C20 C21 118.5(2) . .
C15 C20 C21 122.2(2) . .
O3 C21 C20 107.0(2) . .
C21 O3 P2 121.17(16) . .
O3 P2 C25 98.44(12) . .
O3 P2 C22 103.10(12) . .
C25 P2 C22 104.28(13) . .
O3 P2 Rh1 119.34(7) . .
C25 P2 Rh1 112.27(9) . .
C22 P2 Rh1 116.90(9) . .
C23 C22 C24 111.1(2) . .
C23 C22 P2 111.7(2) . .
C24 C22 P2 112.6(2) . .
C26 C25 C27 111.1(3) . .
C26 C25 P2 110.8(2) . .
C27 C25 P2 111.1(2) . .
C30 Cl7 C30 56.3(6) 2_565 .
Cl6 C28 Cl5 111.0(2) . .
Cl4 C29 Cl3 112.3(2) . .
Cl7 C30 Cl7 123.7(6) 2_565 .

loop_
_geom_bond_atom_site_label_1
_geom_bond_atom_site_label_2
_geom_bond_distance
_geom_bond_site_symmetry_2
Rh1 C1B 1.765(6) .
Rh1 C1A 1.765(6) .
Rh1 P2 2.3159(7) .
Rh1 P1 2.3243(7) .
Rh1 Cl1B 2.4254(18) .
Rh1 Cl1A 2.426(2) .
C1B O1B 1.090(8) .
C1A O1A 1.089(8) .
P1 O2 1.621(2) .
P1 C2 1.830(3) .
P1 C5 1.836(3) .
C2 C3 1.515(5) .
C2 C4 1.523(5) .
C5 C7 1.530(4) .
C5 C6 1.535(4) .
O2 C8 1.446(3) .
C8 C9 1.495(4) 2_676
C9 C14 1.392(4) .
C9 C10 1.399(4) .
C9 C8 1.495(4) 2_676
C10 C11 1.390(4) .
C10 C15 1.495(4) .
C11 C12 1.392(5) .
C12 C13 1.383(5) .
C13 C14 1.378(5) .
C15 C16 1.395(4) .
C15 C20 1.398(4) .
C16 C17 1.378(5) .
C17 C18 1.384(5) .
C18 C19 1.377(4) .
C19 C20 1.396(4) .
C20 C21 1.502(4) .
C21 O3 1.453(3) .
O3 P2 1.6265(19) .
P2 C25 1.830(3) .
P2 C22 1.835(3) .
C22 C23 1.529(4) .
C22 C24 1.535(4) .
C25 C26 1.527(4) .
C25 C27 1.531(4) .
Cl3 C29 1.759(4) .
Cl4 C29 1.752(4) .
Cl5 C28 1.760(4) .
Cl6 C28 1.742(5) .
Cl7 C30 1.572(15) 2_565
Cl7 C30 1.793(14) .
C30 Cl7 1.572(15) 2_565
